data_7035461
loop_
_publ_author_name
'Kl\"ocker, Hans'
'Roters, Steffi'
'Hepp, Alexander'
'Uhl, Werner'

_publ_section_title
;
 Alkynyl functionalized Al/P-based frustrated Lewis pairs - aluminium
 alkynide elimination and evidence for the formation of 3H-phosphaallenes
 [R-P[double bond, length as m-dash]C[double bond, length as
 m-dash]C(H)-(t)Bu].
;
_journal_issue 28
_journal_name_full 'Dalton transactions (Cambridge, England : 2003)'
_journal_page_first 12670
_journal_page_last 12679
_journal_paper_doi 10.1039/c5dt01607j
_journal_volume 44
_journal_year 2015
_chemical_formula_sum 'C37 H74 Al P Si4'
_chemical_formula_weight 689.27
_chemical_name_systematic
;
 ?
;
_space_group_crystal_system monoclinic
_space_group_IT_number 14
_space_group_name_Hall '-P 2ybc'
_space_group_name_H-M_alt 'P 1 21/c 1'
_symmetry_space_group_name_Hall '-P 2ybc'
_symmetry_space_group_name_H-M 'P 1 21/c 1'
_atom_sites_solution_hydrogens geom
_audit_creation_method SHELXL-2013
_audit_update_record
;
2015-05-21 deposited with the CCDC.
2015-06-17 downloaded from the CCDC.
;
_cell_angle_alpha 90
_cell_angle_beta 111.670(2)
_cell_angle_gamma 90
_cell_formula_units_Z 4
_cell_length_a 18.4546(16)
_cell_length_b 13.0416(11)
_cell_length_c 20.2605(17)
_cell_measurement_reflns_used 9860
_cell_measurement_temperature 153(2)
_cell_measurement_theta_max 27.96
_cell_measurement_theta_min 2.44
_cell_volume 4531.6(7)
_computing_cell_refinement 'Bruker SMART'
_computing_data_collection 'Bruker SMART'
_computing_data_reduction 'Bruker SAINT'
_computing_molecular_graphics 'Bruker SHELXTL'
_computing_publication_material 'Bruker SHELXTL'
_computing_structure_refinement 'SHELXL-2013 (Sheldrick, 2013)'
_computing_structure_solution 'Bruker SHELXTL'
_diffrn_ambient_temperature 153(2)
_diffrn_measured_fraction_theta_full 0.997
_diffrn_measured_fraction_theta_max 0.996
_diffrn_measurement_device_type 'CCD area detector'
_diffrn_measurement_method 'omega scans'
_diffrn_radiation_type MoK\a
_diffrn_radiation_wavelength 0.71073
_diffrn_reflns_av_R_equivalents 0.0381
_diffrn_reflns_av_unetI/netI 0.0260
_diffrn_reflns_laue_measured_fraction_full 0.997
_diffrn_reflns_laue_measured_fraction_max 0.996
_diffrn_reflns_limit_h_max 24
_diffrn_reflns_limit_h_min -24
_diffrn_reflns_limit_k_max 17
_diffrn_reflns_limit_k_min -17
_diffrn_reflns_limit_l_max 26
_diffrn_reflns_limit_l_min -26
_diffrn_reflns_number 60167
_diffrn_reflns_point_group_measured_fraction_full 0.997
_diffrn_reflns_point_group_measured_fraction_max 0.996
_diffrn_reflns_theta_full 25.242
_diffrn_reflns_theta_max 27.971
_diffrn_reflns_theta_min 1.962
_diffrn_source microsource
_exptl_absorpt_coefficient_mu 0.207
_exptl_absorpt_correction_T_max 0.7465
_exptl_absorpt_correction_T_min 0.6265
_exptl_absorpt_correction_type empirical
_exptl_absorpt_process_details SADABS
_exptl_crystal_colour colourless
_exptl_crystal_density_diffrn 1.010
_exptl_crystal_description block
_exptl_crystal_F_000 1520
_exptl_crystal_size_max 0.500
_exptl_crystal_size_mid 0.350
_exptl_crystal_size_min 0.330
_refine_diff_density_max 0.578
_refine_diff_density_min -0.434
_refine_diff_density_rms 0.051
_refine_ls_extinction_method none
_refine_ls_goodness_of_fit_ref 1.024
_refine_ls_hydrogen_treatment constr
_refine_ls_matrix_type full
_refine_ls_number_parameters 499
_refine_ls_number_reflns 10869
_refine_ls_number_restraints 283
_refine_ls_restrained_S_all 1.032
_refine_ls_R_factor_all 0.0526
_refine_ls_R_factor_gt 0.0433
_refine_ls_shift/su_max 0.002
_refine_ls_shift/su_mean 0.000
_refine_ls_structure_factor_coef Fsqd
_refine_ls_weighting_details 'w=1/[\s^2^(Fo^2^)+(0.0719P)^2^+1.6958P] where P=(Fo^2^+2Fc^2^)/3'
_refine_ls_weighting_scheme calc
_refine_ls_wR_factor_gt 0.1208
_refine_ls_wR_factor_ref 0.1291
_reflns_Friedel_coverage 0.000
_reflns_number_gt 9142
_reflns_number_total 10869
_reflns_threshold_expression 'I > 2\s(I)'
_cod_data_source_file c5dt01607j1.cif
_cod_data_source_block sad
_cod_depositor_comments 'Adding full bibliography for 7035458--7035461.cif.'
_cod_database_code 7035461
_shelx_space_group_comment
;
The symmetry employed for this shelxl refinement is uniquely defined
by the following loop, which should always be used as a source of
symmetry information in preference to the above space-group names.
They are only intended as comments.
;
_shelx_estimated_absorpt_t_min 0.903
_shelx_estimated_absorpt_t_max 0.935
_shelxl_version_number 2013-4

loop_
_space_group_symop_operation_xyz
'x, y, z'
'-x, y+1/2, -z+1/2'
'-x, -y, -z'
'x, -y-1/2, z-1/2'

loop_
_atom_site_label
_atom_site_type_symbol
_atom_site_fract_x
_atom_site_fract_y
_atom_site_fract_z
_atom_site_U_iso_or_equiv
_atom_site_adp_type
_atom_site_occupancy
_atom_site_site_symmetry_order
_atom_site_calc_flag
_atom_site_refinement_flags_posn
_atom_site_refinement_flags_adp
_atom_site_refinement_flags_occupancy
_atom_site_disorder_assembly
_atom_site_disorder_group
P1 P 0.30616(2) 0.23816(3) 0.36772(2) 0.02855(9) Uani 1 1 d . . . . .
C1 C 0.20358(9) 0.24811(12) 0.35617(7) 0.0309(3) Uani 1 1 d . . . . .
C11 C 0.15444(10) 0.16579(14) 0.35183(9) 0.0410(4) Uani 1 1 d . . . . .
H11 H 0.1732 0.0971 0.3521 0.049 Uiso 1 1 calc R U . . .
C12 C 0.07849(11) 0.18194(17) 0.34709(12) 0.0536(5) Uani 1 1 d . . . . .
H12 H 0.0451 0.1243 0.3441 0.064 Uiso 1 1 calc R U . . .
C13 C 0.05051(12) 0.27968(18) 0.34659(12) 0.0566(5) Uani 1 1 d . . . . .
H13 H -0.0022 0.2904 0.3432 0.068 Uiso 1 1 calc R U . . .
C14 C 0.09850(12) 0.36178(16) 0.35102(12) 0.0540(5) Uani 1 1 d . . . . .
H14 H 0.0791 0.4303 0.3503 0.065 Uiso 1 1 calc R U . . .
C15 C 0.17470(10) 0.34630(14) 0.35655(9) 0.0419(4) Uani 1 1 d . . . . .
H15 H 0.2081 0.4043 0.3607 0.050 Uiso 1 1 calc R U . . .
C2 C 0.30414(8) 0.27981(11) 0.28068(7) 0.0268(3) Uani 1 1 d . . . . .
C21 C 0.36801(8) 0.28705(13) 0.26413(8) 0.0339(3) Uani 1 1 d . . . . .
H21 H 0.3573 0.3190 0.2188 0.041 Uiso 1 1 calc R U . . .
C22 C 0.45354(9) 0.25668(17) 0.30004(9) 0.0473(4) Uani 1 1 d . . . . .
C221 C 0.46269(17) 0.1544(3) 0.26679(17) 0.1257(17) Uani 1 1 d . . . . .
H22A H 0.5163 0.1333 0.2862 0.151 Uiso 1 1 calc R U . . .
H22B H 0.4467 0.1624 0.2163 0.151 Uiso 1 1 calc R U . . .
H22C H 0.4308 0.1033 0.2770 0.151 Uiso 1 1 calc R U . . .
C222 C 0.50183(13) 0.3381(3) 0.2836(2) 0.1286(18) Uani 1 1 d . . . . .
H22D H 0.4969 0.4012 0.3059 0.154 Uiso 1 1 calc R U . . .
H22E H 0.4840 0.3480 0.2331 0.154 Uiso 1 1 calc R U . . .
H22F H 0.5555 0.3173 0.3011 0.154 Uiso 1 1 calc R U . . .
C223 C 0.48175(10) 0.2412(2) 0.37895(10) 0.0574(6) Uani 1 1 d . . . . .
H22G H 0.5365 0.2262 0.3969 0.069 Uiso 1 1 calc R U . . .
H22H H 0.4541 0.1850 0.3894 0.069 Uiso 1 1 calc R U . . .
H22I H 0.4727 0.3024 0.4011 0.069 Uiso 1 1 calc R U . . .
Al1 Al 0.20880(2) 0.31983(3) 0.20070(2) 0.02498(10) Uani 1 1 d . . . . .
C4 C 0.20766(9) 0.45202(11) 0.15384(8) 0.0303(3) Uani 1 1 d . . . . .
H4 H 0.1533 0.4617 0.1263 0.036 Uiso 1 1 calc R U . . .
Si1 Si 0.25155(3) 0.44282(3) 0.08383(2) 0.03467(11) Uani 1 1 d . . . . .
C41 C 0.35469(11) 0.48801(18) 0.11383(11) 0.0537(5) Uani 1 1 d . . . . .
H41A H 0.3850 0.4544 0.1575 0.064 Uiso 1 1 calc R U . . .
H41B H 0.3564 0.5608 0.1212 0.064 Uiso 1 1 calc R U . . .
H41C H 0.3757 0.4720 0.0782 0.064 Uiso 1 1 calc R U . . .
C42 C 0.19323(12) 0.51979(15) 0.00411(9) 0.0491(4) Uani 1 1 d . . . . .
H42A H 0.2151 0.5124 -0.0319 0.059 Uiso 1 1 calc R U . . .
H42B H 0.1943 0.5907 0.0171 0.059 Uiso 1 1 calc R U . . .
H42C H 0.1403 0.4958 -0.0139 0.059 Uiso 1 1 calc R U . . .
C43 C 0.25047(12) 0.30760(14) 0.05295(9) 0.0458(4) Uani 1 1 d . . . . .
H43A H 0.1978 0.2828 0.0344 0.055 Uiso 1 1 calc R U . . .
H43B H 0.2812 0.2655 0.0921 0.055 Uiso 1 1 calc R U . . .
H43C H 0.2719 0.3051 0.0164 0.055 Uiso 1 1 calc R U . . .
Si2 Si 0.23278(3) 0.56986(3) 0.21037(2) 0.03697(11) Uani 1 1 d . . . . .
C44 C 0.33002(11) 0.55931(14) 0.28368(10) 0.0481(4) Uani 1 1 d . . . . .
H44A H 0.3414 0.6219 0.3105 0.058 Uiso 1 1 calc R U . . .
H44B H 0.3693 0.5472 0.2640 0.058 Uiso 1 1 calc R U . . .
H44C H 0.3294 0.5033 0.3143 0.058 Uiso 1 1 calc R U . . .
C45 C 0.15749(12) 0.59400(16) 0.24976(12) 0.0551(5) Uani 1 1 d . . . . .
H45A H 0.1084 0.6087 0.2125 0.066 Uiso 1 1 calc R U . . .
H45B H 0.1731 0.6514 0.2816 0.066 Uiso 1 1 calc R U . . .
H45C H 0.1523 0.5343 0.2754 0.066 Uiso 1 1 calc R U . . .
C46 C 0.23289(16) 0.68862(15) 0.15827(12) 0.0640(6) Uani 1 1 d . . . . .
H46A H 0.1831 0.6961 0.1204 0.077 Uiso 1 1 calc R U . . .
H46B H 0.2729 0.6833 0.1388 0.077 Uiso 1 1 calc R U . . .
H46C H 0.2428 0.7473 0.1890 0.077 Uiso 1 1 calc R U . . .
C5 C 0.12156(8) 0.22371(12) 0.16561(8) 0.0316(3) Uani 1 1 d . . . . .
H5 H 0.1139 0.2075 0.2088 0.038 Uiso 1 1 calc R U . . .
Si3 Si 0.02416(2) 0.27790(4) 0.11110(2) 0.04027(12) Uani 1 1 d . . . . .
C51 C 0.01730(12) 0.32064(19) 0.02101(10) 0.0565(5) Uani 1 1 d . . . . .
H51A H -0.0340 0.3471 -0.0046 0.068 Uiso 1 1 calc R U . . .
H51B H 0.0271 0.2635 -0.0044 0.068 Uiso 1 1 calc R U . . .
H51C H 0.0552 0.3733 0.0257 0.068 Uiso 1 1 calc R U . . .
C52 C 0.00053(11) 0.39130(17) 0.15573(10) 0.0525(5) Uani 1 1 d . . . . .
H52A H 0.0367 0.4456 0.1587 0.063 Uiso 1 1 calc R U . . .
H52B H 0.0043 0.3725 0.2027 0.063 Uiso 1 1 calc R U . . .
H52C H -0.0515 0.4141 0.1288 0.063 Uiso 1 1 calc R U . . .
C53 C -0.05601(12) 0.1836(2) 0.09994(14) 0.0699(7) Uani 1 1 d . . . . .
H53A H -0.0555 0.1641 0.1458 0.084 Uiso 1 1 calc R U . . .
H53B H -0.0483 0.1240 0.0755 0.084 Uiso 1 1 calc R U . . .
H53C H -0.1053 0.2144 0.0728 0.084 Uiso 1 1 calc R U . . .
Si4 Si 0.14330(3) 0.09305(4) 0.13830(3) 0.04112(12) Uani 1 1 d . . . . .
C54 C 0.24930(11) 0.06073(13) 0.17152(10) 0.0457(4) Uani 1 1 d . . . . .
H54A H 0.2709 0.0668 0.2223 0.055 Uiso 1 1 calc R U . . .
H54B H 0.2757 0.1071 0.1511 0.055 Uiso 1 1 calc R U . . .
H54C H 0.2558 -0.0083 0.1582 0.055 Uiso 1 1 calc R U . . .
C55 C 0.10622(13) 0.07371(18) 0.03995(11) 0.0618(6) Uani 1 1 d . . . . .
H55A H 0.1182 0.0053 0.0297 0.074 Uiso 1 1 calc R U . . .
H55B H 0.1306 0.1222 0.0191 0.074 Uiso 1 1 calc R U . . .
H55C H 0.0508 0.0837 0.0206 0.074 Uiso 1 1 calc R U . . .
C56 C 0.09741(17) -0.00697(18) 0.17626(17) 0.0784(8) Uani 1 1 d . . . . .
H56A H 0.0421 0.0042 0.1596 0.094 Uiso 1 1 calc R U . . .
H56B H 0.1189 -0.0029 0.2272 0.094 Uiso 1 1 calc R U . . .
H56C H 0.1076 -0.0736 0.1615 0.094 Uiso 1 1 calc R U . . .
C3 C 0.31764(9) 0.10422(12) 0.36843(8) 0.0339(3) Uani 1 1 d . . . . .
C31 C 0.33199(10) 0.01444(13) 0.37489(9) 0.0388(3) Uani 1 1 d . . . . .
C32 C 0.34857(14) -0.09662(14) 0.37933(10) 0.0508(5) Uani 1 1 d . . . . .
C321 C 0.3930(2) -0.1269(2) 0.45489(13) 0.0903(10) Uani 1 1 d . . . . .
H32A H 0.4429 -0.0934 0.4717 0.108 Uiso 1 1 calc R U . . .
H32B H 0.4005 -0.1999 0.4577 0.108 Uiso 1 1 calc R U . . .
H32C H 0.3643 -0.1069 0.4837 0.108 Uiso 1 1 calc R U . . .
C322 C 0.39133(17) -0.12266(18) 0.33070(14) 0.0709(7) Uani 1 1 d . . . . .
H32D H 0.3598 -0.1040 0.2829 0.085 Uiso 1 1 calc R U . . .
H32E H 0.4017 -0.1950 0.3329 0.085 Uiso 1 1 calc R U . . .
H32F H 0.4397 -0.0856 0.3454 0.085 Uiso 1 1 calc R U . . .
C323 C 0.26996(18) -0.15526(19) 0.35217(17) 0.0801(8) Uani 1 1 d . . . . .
H32G H 0.2403 -0.1373 0.3807 0.096 Uiso 1 1 calc R U . . .
H32H H 0.2798 -0.2277 0.3555 0.096 Uiso 1 1 calc R U . . .
H32I H 0.2412 -0.1371 0.3036 0.096 Uiso 1 1 calc R U . . .
C01 C 0.2767(11) 0.8521(11) 0.0154(9) 0.084(5) Uani 0.319(3) 1 d D U P A 1
H01A H 0.2637 0.7894 -0.0113 0.084 Uiso 0.319(3) 1 calc R U P A 1
H01B H 0.2297 0.8876 0.0114 0.084 Uiso 0.319(3) 1 calc R U P A 1
H01C H 0.3060 0.8368 0.0644 0.084 Uiso 0.319(3) 1 calc R U P A 1
C02 C 0.3251(7) 0.9191(6) -0.0136(5) 0.063(2) Uani 0.319(3) 1 d D U P A 1
H02A H 0.2967 0.9266 -0.0637 0.063 Uiso 0.319(3) 1 calc R U P A 1
H02B H 0.3719 0.8820 -0.0081 0.063 Uiso 0.319(3) 1 calc R U P A 1
C03 C 0.3492(7) 1.0255(7) 0.0166(7) 0.085(4) Uani 0.319(3) 1 d D U P A 1
H03A H 0.3234 1.0389 0.0491 0.085 Uiso 0.319(3) 1 calc R U P A 1
H03B H 0.3287 1.0734 -0.0218 0.085 Uiso 0.319(3) 1 calc R U P A 1
C04 C 0.4357(7) 1.0509(9) 0.0552(11) 0.147(6) Uani 0.319(3) 1 d D U P A 1
H04A H 0.4514 1.0261 0.1030 0.147 Uiso 0.319(3) 1 calc R U P A 1
H04B H 0.4650 1.0134 0.0326 0.147 Uiso 0.319(3) 1 calc R U P A 1
C05 C 0.4586(9) 1.1631(11) 0.0580(7) 0.073(4) Uani 0.319(3) 1 d D U P A 1
H05A H 0.5108 1.1718 0.0918 0.073 Uiso 0.319(3) 1 calc R U P A 1
H05B H 0.4235 1.2037 0.0722 0.073 Uiso 0.319(3) 1 calc R U P A 1
H05C H 0.4561 1.1847 0.0119 0.073 Uiso 0.319(3) 1 calc R U P A 1
C01A C 0.2838(6) 0.8541(6) 0.0339(5) 0.061(2) Uani 0.451(3) 1 d D U P B 2
H01D H 0.2339 0.8220 0.0227 0.061 Uiso 0.451(3) 1 calc R U P B 2
H01E H 0.2978 0.8895 0.0784 0.061 Uiso 0.451(3) 1 calc R U P B 2
H01F H 0.3223 0.8029 0.0372 0.061 Uiso 0.451(3) 1 calc R U P B 2
C02A C 0.2797(4) 0.9304(5) -0.0244(3) 0.0650(16) Uani 0.451(3) 1 d D U P B 2
H02C H 0.2395 0.9797 -0.0288 0.065 Uiso 0.451(3) 1 calc R U P B 2
H02D H 0.2655 0.8945 -0.0687 0.065 Uiso 0.451(3) 1 calc R U P B 2
C03A C 0.3579(3) 0.9884(5) -0.0101(3) 0.0739(17) Uani 0.451(3) 1 d D U P B 2
H03C H 0.3981 0.9384 -0.0038 0.074 Uiso 0.451(3) 1 calc R U P B 2
H03D H 0.3529 1.0277 -0.0517 0.074 Uiso 0.451(3) 1 calc R U P B 2
C04A C 0.3842(7) 1.0591(8) 0.0528(5) 0.107(3) Uani 0.451(3) 1 d D U P B 2
H04C H 0.3960 1.0177 0.0946 0.107 Uiso 0.451(3) 1 calc R U P B 2
H04D H 0.3406 1.1016 0.0498 0.107 Uiso 0.451(3) 1 calc R U P B 2
C05A C 0.4529(8) 1.1288(10) 0.0641(6) 0.081(3) Uani 0.451(3) 1 d D U P B 2
H05D H 0.4607 1.1718 0.1047 0.081 Uiso 0.451(3) 1 calc R U P B 2
H05E H 0.4431 1.1708 0.0228 0.081 Uiso 0.451(3) 1 calc R U P B 2
H05F H 0.4988 1.0883 0.0721 0.081 Uiso 0.451(3) 1 calc R U P B 2
C01B C 0.2553(7) 0.8819(13) -0.0212(10) 0.094(5) Uani 0.229(3) 1 d D U P C 3
H01G H 0.2487 0.8089 -0.0214 0.094 Uiso 0.229(3) 1 calc R U P C 3
H01H H 0.2485 0.9047 -0.0681 0.094 Uiso 0.229(3) 1 calc R U P C 3
H01I H 0.2172 0.9144 -0.0062 0.094 Uiso 0.229(3) 1 calc R U P C 3
C02B C 0.3359(8) 0.9096(10) 0.0293(10) 0.114(5) Uani 0.229(3) 1 d D U P C 3
H02E H 0.3722 0.8713 0.0152 0.114 Uiso 0.229(3) 1 calc R U P C 3
H02F H 0.3408 0.8848 0.0754 0.114 Uiso 0.229(3) 1 calc R U P C 3
C03B C 0.3632(5) 1.0196(10) 0.0385(6) 0.059(4) Uani 0.229(3) 1 d D U P C 3
H03E H 0.3183 1.0610 0.0137 0.059 Uiso 0.229(3) 1 calc R U P C 3
H03F H 0.3780 1.0354 0.0880 0.059 Uiso 0.229(3) 1 calc R U P C 3
C04B C 0.4281(7) 1.0580(9) 0.0166(5) 0.066(3) Uani 0.229(3) 1 d D U P C 3
H04E H 0.4051 1.0815 -0.0316 0.066 Uiso 0.229(3) 1 calc R U P C 3
H04F H 0.4607 1.0006 0.0168 0.066 Uiso 0.229(3) 1 calc R U P C 3
C05B C 0.4809(15) 1.144(2) 0.0603(17) 0.20(2) Uani 0.229(3) 1 d D U P C 3
H05G H 0.5195 1.1602 0.0407 0.201 Uiso 0.229(3) 1 calc R U P C 3
H05H H 0.5061 1.1215 0.1086 0.201 Uiso 0.229(3) 1 calc R U P C 3
H05I H 0.4500 1.2036 0.0591 0.201 Uiso 0.229(3) 1 calc R U P C 3

loop_
_atom_site_aniso_label
_atom_site_aniso_U_11
_atom_site_aniso_U_22
_atom_site_aniso_U_33
_atom_site_aniso_U_23
_atom_site_aniso_U_13
_atom_site_aniso_U_12
P1 0.03033(19) 0.02979(19) 0.02438(17) 0.00161(13) 0.00876(14) 0.00293(14)
C1 0.0321(7) 0.0368(8) 0.0249(6) 0.0019(6) 0.0119(6) 0.0036(6)
C11 0.0422(9) 0.0405(9) 0.0452(9) 0.0073(7) 0.0219(7) 0.0010(7)
C12 0.0427(10) 0.0617(12) 0.0625(12) 0.0159(10) 0.0264(9) -0.0017(9)
C13 0.0410(10) 0.0741(14) 0.0628(12) 0.0152(10) 0.0287(9) 0.0140(9)
C14 0.0481(10) 0.0519(11) 0.0650(12) 0.0031(9) 0.0243(9) 0.0172(9)
C15 0.0409(9) 0.0383(9) 0.0467(9) -0.0015(7) 0.0165(7) 0.0060(7)
C2 0.0269(6) 0.0264(6) 0.0240(6) 0.0020(5) 0.0056(5) 0.0002(5)
C21 0.0272(7) 0.0435(8) 0.0274(7) 0.0081(6) 0.0057(6) 0.0020(6)
C22 0.0250(7) 0.0778(13) 0.0376(9) 0.0143(8) 0.0100(7) 0.0100(8)
C221 0.0702(18) 0.195(4) 0.0819(19) -0.047(2) -0.0067(15) 0.082(2)
C222 0.0243(10) 0.210(4) 0.139(3) 0.118(3) 0.0159(13) -0.0005(15)
C223 0.0277(8) 0.0956(17) 0.0407(10) 0.0141(10) 0.0030(7) 0.0017(9)
Al1 0.02235(19) 0.0262(2) 0.0239(2) -0.00016(15) 0.00563(15) -0.00176(15)
C4 0.0290(7) 0.0298(7) 0.0261(6) 0.0025(5) 0.0032(5) -0.0018(5)
Si1 0.0364(2) 0.0381(2) 0.0262(2) 0.00634(16) 0.00774(17) -0.00292(17)
C41 0.0426(10) 0.0696(13) 0.0478(10) 0.0132(9) 0.0155(8) -0.0116(9)
C42 0.0607(11) 0.0508(10) 0.0305(8) 0.0121(7) 0.0107(8) 0.0030(9)
C43 0.0573(11) 0.0460(10) 0.0356(8) 0.0012(7) 0.0188(8) 0.0048(8)
Si2 0.0426(2) 0.0284(2) 0.0343(2) 0.00004(16) 0.00761(19) -0.00263(17)
C44 0.0482(10) 0.0426(10) 0.0435(9) -0.0100(7) 0.0052(8) -0.0070(8)
C45 0.0551(11) 0.0468(10) 0.0636(12) -0.0130(9) 0.0221(10) 0.0018(9)
C46 0.0972(17) 0.0324(9) 0.0546(12) 0.0038(8) 0.0189(12) -0.0062(10)
C5 0.0264(7) 0.0357(8) 0.0309(7) -0.0043(6) 0.0085(6) -0.0080(6)
Si3 0.0247(2) 0.0552(3) 0.0352(2) -0.0095(2) 0.00438(17) -0.00580(18)
C51 0.0408(10) 0.0823(15) 0.0366(9) -0.0020(9) 0.0027(8) 0.0057(9)
C52 0.0356(9) 0.0670(13) 0.0464(10) -0.0077(9) 0.0051(8) 0.0102(8)
C53 0.0354(10) 0.0872(17) 0.0831(16) -0.0239(13) 0.0172(10) -0.0231(10)
Si4 0.0435(3) 0.0337(2) 0.0451(3) -0.01029(19) 0.0153(2) -0.01202(19)
C54 0.0544(11) 0.0356(9) 0.0445(9) -0.0054(7) 0.0152(8) 0.0038(7)
C55 0.0582(12) 0.0632(13) 0.0534(11) -0.0300(10) 0.0084(10) -0.0112(10)
C56 0.0905(18) 0.0424(11) 0.118(2) -0.0074(13) 0.0573(17) -0.0242(12)
C3 0.0378(8) 0.0351(8) 0.0313(7) 0.0041(6) 0.0156(6) 0.0044(6)
C31 0.0493(9) 0.0371(8) 0.0342(8) 0.0041(6) 0.0203(7) 0.0068(7)
C32 0.0801(14) 0.0339(9) 0.0445(9) 0.0053(7) 0.0301(10) 0.0161(9)
C321 0.152(3) 0.0519(13) 0.0562(13) 0.0139(11) 0.0260(16) 0.0405(16)
C322 0.1046(19) 0.0484(12) 0.0790(16) 0.0082(11) 0.0567(15) 0.0264(12)
C323 0.104(2) 0.0448(12) 0.103(2) -0.0151(13) 0.0524(18) -0.0049(13)
C01 0.062(8) 0.140(12) 0.044(8) -0.018(6) 0.012(6) -0.014(7)
C02 0.080(6) 0.044(4) 0.074(5) -0.001(4) 0.040(5) -0.001(4)
C03 0.164(10) 0.059(5) 0.046(6) -0.018(4) 0.054(6) -0.029(6)
C04 0.148(12) 0.113(10) 0.188(15) 0.017(11) 0.072(12) 0.036(9)
C05 0.060(6) 0.106(10) 0.046(5) 0.028(6) 0.013(4) -0.024(6)
C01A 0.063(4) 0.051(3) 0.052(5) 0.000(2) 0.002(3) -0.003(3)
C02A 0.042(3) 0.086(5) 0.059(3) 0.014(3) 0.008(3) -0.002(3)
C03A 0.081(4) 0.089(5) 0.054(3) 0.016(3) 0.027(3) 0.023(4)
C04A 0.147(9) 0.109(7) 0.099(7) -0.024(5) 0.086(7) -0.032(6)
C05A 0.087(6) 0.093(7) 0.061(5) 0.023(5) 0.024(4) -0.030(5)
C01B 0.050(8) 0.127(14) 0.097(11) 0.007(11) 0.020(8) -0.018(8)
C02B 0.103(10) 0.107(10) 0.112(11) 0.000(9) 0.017(10) 0.003(8)
C03B 0.024(4) 0.117(11) 0.028(6) 0.001(6) 0.000(4) 0.004(5)
C04B 0.099(8) 0.077(7) 0.032(4) 0.027(5) 0.036(5) 0.027(6)
C05B 0.15(3) 0.13(2) 0.23(3) 0.00(2) -0.04(2) 0.041(17)

loop_
_atom_type_symbol
_atom_type_description
_atom_type_scat_dispersion_real
_atom_type_scat_dispersion_imag
_atom_type_scat_source
C C 0.0033 0.0016 'International Tables Vol C Tables 4.2.6.8 and 6.1.1.4'
H H 0.0000 0.0000 'International Tables Vol C Tables 4.2.6.8 and 6.1.1.4'
Al Al 0.0645 0.0514 'International Tables Vol C Tables 4.2.6.8 and 6.1.1.4'
Si Si 0.0817 0.0704 'International Tables Vol C Tables 4.2.6.8 and 6.1.1.4'
P P 0.1023 0.0942 'International Tables Vol C Tables 4.2.6.8 and 6.1.1.4'

loop_
_geom_angle_atom_site_label_1
_geom_angle_atom_site_label_2
_geom_angle_atom_site_label_3
_geom_angle
C3 P1 C1 100.83(7)
C3 P1 C2 105.17(7)
C1 P1 C2 101.78(6)
C11 C1 C15 118.10(15)
C11 C1 P1 125.19(12)
C15 C1 P1 116.57(12)
C12 C11 C1 120.52(17)
C12 C11 H11 119.7
C1 C11 H11 119.7
C13 C12 C11 120.63(19)
C13 C12 H12 119.7
C11 C12 H12 119.7
C14 C13 C12 119.47(18)
C14 C13 H13 120.3
C12 C13 H13 120.3
C13 C14 C15 120.26(18)
C13 C14 H14 119.9
C15 C14 H14 119.9
C14 C15 C1 121.00(18)
C14 C15 H15 119.5
C1 C15 H15 119.5
C21 C2 P1 123.61(11)
C21 C2 Al1 112.04(10)
P1 C2 Al1 124.34(8)
C2 C21 C22 135.35(14)
C2 C21 H21 112.3
C22 C21 H21 112.3
C223 C22 C222 109.3(2)
C223 C22 C21 115.70(15)
C222 C22 C21 107.75(16)
C223 C22 C221 107.4(2)
C222 C22 C221 110.4(3)
C21 C22 C221 106.20(17)
C22 C221 H22A 109.5
C22 C221 H22B 109.5
H22A C221 H22B 109.5
C22 C221 H22C 109.5
H22A C221 H22C 109.5
H22B C221 H22C 109.5
C22 C222 H22D 109.5
C22 C222 H22E 109.5
H22D C222 H22E 109.5
C22 C222 H22F 109.5
H22D C222 H22F 109.5
H22E C222 H22F 109.5
C22 C223 H22G 109.5
C22 C223 H22H 109.5
H22G C223 H22H 109.5
C22 C223 H22I 109.5
H22G C223 H22I 109.5
H22H C223 H22I 109.5
C5 Al1 C4 121.77(6)
C5 Al1 C2 119.61(6)
C4 Al1 C2 118.46(6)
Si2 C4 Si1 115.87(8)
Si2 C4 Al1 117.99(8)
Si1 C4 Al1 112.21(8)
Si2 C4 H4 102.6
Si1 C4 H4 102.6
Al1 C4 H4 102.6
C41 Si1 C42 107.72(9)
C41 Si1 C43 106.88(10)
C42 Si1 C43 106.62(9)
C41 Si1 C4 113.95(8)
C42 Si1 C4 110.31(8)
C43 Si1 C4 111.03(8)
Si1 C41 H41A 109.5
Si1 C41 H41B 109.5
H41A C41 H41B 109.5
Si1 C41 H41C 109.5
H41A C41 H41C 109.5
H41B C41 H41C 109.5
Si1 C42 H42A 109.5
Si1 C42 H42B 109.5
H42A C42 H42B 109.5
Si1 C42 H42C 109.5
H42A C42 H42C 109.5
H42B C42 H42C 109.5
Si1 C43 H43A 109.5
Si1 C43 H43B 109.5
H43A C43 H43B 109.5
Si1 C43 H43C 109.5
H43A C43 H43C 109.5
H43B C43 H43C 109.5
C44 Si2 C45 108.74(10)
C44 Si2 C4 112.03(8)
C45 Si2 C4 110.19(8)
C44 Si2 C46 107.97(10)
C45 Si2 C46 104.90(11)
C4 Si2 C46 112.69(9)
Si2 C44 H44A 109.5
Si2 C44 H44B 109.5
H44A C44 H44B 109.5
Si2 C44 H44C 109.5
H44A C44 H44C 109.5
H44B C44 H44C 109.5
Si2 C45 H45A 109.5
Si2 C45 H45B 109.5
H45A C45 H45B 109.5
Si2 C45 H45C 109.5
H45A C45 H45C 109.5
H45B C45 H45C 109.5
Si2 C46 H46A 109.5
Si2 C46 H46B 109.5
H46A C46 H46B 109.5
Si2 C46 H46C 109.5
H46A C46 H46C 109.5
H46B C46 H46C 109.5
Si3 C5 Si4 115.63(8)
Si3 C5 Al1 117.14(8)
Si4 C5 Al1 116.84(8)
Si3 C5 H5 100.9
Si4 C5 H5 100.9
Al1 C5 H5 100.9
C5 Si3 C52 111.06(8)
C5 Si3 C51 113.22(8)
C52 Si3 C51 107.05(10)
C5 Si3 C53 111.60(10)
C52 Si3 C53 105.27(11)
C51 Si3 C53 108.22(11)
Si3 C51 H51A 109.5
Si3 C51 H51B 109.5
H51A C51 H51B 109.5
Si3 C51 H51C 109.5
H51A C51 H51C 109.5
H51B C51 H51C 109.5
Si3 C52 H52A 109.5
Si3 C52 H52B 109.5
H52A C52 H52B 109.5
Si3 C52 H52C 109.5
H52A C52 H52C 109.5
H52B C52 H52C 109.5
Si3 C53 H53A 109.5
Si3 C53 H53B 109.5
H53A C53 H53B 109.5
Si3 C53 H53C 109.5
H53A C53 H53C 109.5
H53B C53 H53C 109.5
C54 Si4 C56 105.54(12)
C54 Si4 C55 106.03(10)
C56 Si4 C55 107.54(12)
C54 Si4 C5 114.06(7)
C56 Si4 C5 109.47(10)
C55 Si4 C5 113.70(9)
Si4 C54 H54A 109.5
Si4 C54 H54B 109.5
H54A C54 H54B 109.5
Si4 C54 H54C 109.5
H54A C54 H54C 109.5
H54B C54 H54C 109.5
Si4 C55 H55A 109.5
Si4 C55 H55B 109.5
H55A C55 H55B 109.5
Si4 C55 H55C 109.5
H55A C55 H55C 109.5
H55B C55 H55C 109.5
Si4 C56 H56A 109.5
Si4 C56 H56B 109.5
H56A C56 H56B 109.5
Si4 C56 H56C 109.5
H56A C56 H56C 109.5
H56B C56 H56C 109.5
C31 C3 P1 173.44(16)
C3 C31 C32 177.40(17)
C31 C32 C321 110.11(17)
C31 C32 C322 109.10(16)
C321 C32 C322 112.7(2)
C31 C32 C323 108.46(18)
C321 C32 C323 108.7(2)
C322 C32 C323 107.7(2)
C32 C321 H32A 109.5
C32 C321 H32B 109.5
H32A C321 H32B 109.5
C32 C321 H32C 109.5
H32A C321 H32C 109.5
H32B C321 H32C 109.5
C32 C322 H32D 109.5
C32 C322 H32E 109.5
H32D C322 H32E 109.5
C32 C322 H32F 109.5
H32D C322 H32F 109.5
H32E C322 H32F 109.5
C32 C323 H32G 109.5
C32 C323 H32H 109.5
H32G C323 H32H 109.5
C32 C323 H32I 109.5
H32G C323 H32I 109.5
H32H C323 H32I 109.5
C02 C01 H01A 109.5
C02 C01 H01B 109.5
H01A C01 H01B 109.5
C02 C01 H01C 109.5
H01A C01 H01C 109.5
H01B C01 H01C 109.5
C01 C02 C03 119.9(8)
C01 C02 H02A 107.3
C03 C02 H02A 107.3
C01 C02 H02B 107.3
C03 C02 H02B 107.3
H02A C02 H02B 106.9
C02 C03 C04 119.9(8)
C02 C03 H03A 107.3
C04 C03 H03A 107.3
C02 C03 H03B 107.3
C04 C03 H03B 107.3
H03A C03 H03B 106.9
C05 C04 C03 116.8(9)
C05 C04 H04A 108.1
C03 C04 H04A 108.1
C05 C04 H04B 108.1
C03 C04 H04B 108.1
H04A C04 H04B 107.3
C04 C05 H05A 109.5
C04 C05 H05B 109.5
H05A C05 H05B 109.5
C04 C05 H05C 109.5
H05A C05 H05C 109.5
H05B C05 H05C 109.5
C02A C01A H01D 109.5
C02A C01A H01E 109.5
H01D C01A H01E 109.5
C02A C01A H01F 109.5
H01D C01A H01F 109.5
H01E C01A H01F 109.5
C01A C02A C03A 113.3(5)
C01A C02A H02C 108.9
C03A C02A H02C 108.9
C01A C02A H02D 108.9
C03A C02A H02D 108.9
H02C C02A H02D 107.7
C04A C03A C02A 116.2(5)
C04A C03A H03C 108.2
C02A C03A H03C 108.2
C04A C03A H03D 108.2
C02A C03A H03D 108.2
H03C C03A H03D 107.4
C03A C04A C05A 119.3(7)
C03A C04A H04C 107.5
C05A C04A H04C 107.5
C03A C04A H04D 107.5
C05A C04A H04D 107.5
H04C C04A H04D 107.0
C04A C05A H05D 109.5
C04A C05A H05E 109.5
H05D C05A H05E 109.5
C04A C05A H05F 109.5
H05D C05A H05F 109.5
H05E C05A H05F 109.5
C02B C01B H01G 109.5
C02B C01B H01H 109.5
H01G C01B H01H 109.5
C02B C01B H01I 109.5
H01G C01B H01I 109.5
H01H C01B H01I 109.5
C01B C02B C03B 120.8(9)
C01B C02B H02E 107.1
C03B C02B H02E 107.1
C01B C02B H02F 107.1
C03B C02B H02F 107.1
H02E C02B H02F 106.8
C04B C03B C02B 123.0(9)
C04B C03B H03E 106.6
C02B C03B H03E 106.6
C04B C03B H03F 106.6
C02B C03B H03F 106.6
H03E C03B H03F 106.5
C03B C04B C05B 118.5(9)
C03B C04B H04E 107.7
C05B C04B H04E 107.7
C03B C04B H04F 107.7
C05B C04B H04F 107.7
H04E C04B H04F 107.1
C04B C05B H05G 109.5
C04B C05B H05H 109.5
H05G C05B H05H 109.5
C04B C05B H05I 109.5
H05G C05B H05I 109.5
H05H C05B H05I 109.5

loop_
_geom_bond_atom_site_label_1
_geom_bond_atom_site_label_2
_geom_bond_distance
P1 C3 1.7590(17)
P1 C1 1.8242(15)
P1 C2 1.8324(14)
C1 C11 1.387(2)
C1 C15 1.388(2)
C11 C12 1.385(3)
C11 H11 0.9600
C12 C13 1.374(3)
C12 H12 0.9600
C13 C14 1.371(3)
C13 H13 0.9600
C14 C15 1.384(3)
C14 H14 0.9600
C15 H15 0.9600
C2 C21 1.342(2)
C2 Al1 1.9720(14)
C21 C22 1.526(2)
C21 H21 0.9600
C22 C223 1.501(3)
C22 C222 1.501(3)
C22 C221 1.532(4)
C221 H22A 0.9599
C221 H22B 0.9599
C221 H22C 0.9599
C222 H22D 0.9599
C222 H22E 0.9599
C222 H22F 0.9599
C223 H22G 0.9599
C223 H22H 0.9599
C223 H22I 0.9599
Al1 C5 1.9555(14)
Al1 C4 1.9644(15)
C4 Si2 1.8698(15)
C4 Si1 1.8790(16)
C4 H4 0.9600
Si1 C41 1.8671(19)
Si1 C42 1.8685(17)
Si1 C43 1.8688(19)
C41 H41A 0.9599
C41 H41B 0.9599
C41 H41C 0.9599
C42 H42A 0.9599
C42 H42B 0.9599
C42 H42C 0.9599
C43 H43A 0.9599
C43 H43B 0.9599
C43 H43C 0.9599
Si2 C44 1.8647(19)
Si2 C45 1.867(2)
Si2 C46 1.875(2)
C44 H44A 0.9599
C44 H44B 0.9599
C44 H44C 0.9599
C45 H45A 0.9599
C45 H45B 0.9599
C45 H45C 0.9599
C46 H46A 0.9599
C46 H46B 0.9599
C46 H46C 0.9599
C5 Si3 1.8665(16)
C5 Si4 1.8801(16)
C5 H5 0.9600
Si3 C52 1.867(2)
Si3 C51 1.867(2)
Si3 C53 1.872(2)
C51 H51A 0.9599
C51 H51B 0.9599
C51 H51C 0.9599
C52 H52A 0.9599
C52 H52B 0.9599
C52 H52C 0.9599
C53 H53A 0.9599
C53 H53B 0.9599
C53 H53C 0.9599
Si4 C54 1.867(2)
Si4 C56 1.868(2)
Si4 C55 1.870(2)
C54 H54A 0.9599
C54 H54B 0.9599
C54 H54C 0.9599
C55 H55A 0.9599
C55 H55B 0.9599
C55 H55C 0.9599
C56 H56A 0.9599
C56 H56B 0.9599
C56 H56C 0.9599
C3 C31 1.197(2)
C31 C32 1.476(2)
C32 C321 1.498(3)
C32 C322 1.511(3)
C32 C323 1.550(4)
C321 H32A 0.9599
C321 H32B 0.9599
C321 H32C 0.9599
C322 H32D 0.9599
C322 H32E 0.9599
C322 H32F 0.9599
C323 H32G 0.9599
C323 H32H 0.9599
C323 H32I 0.9599
C01 C02 1.515(7)
C01 H01A 0.9600
C01 H01B 0.9600
C01 H01C 0.9600
C02 C03 1.516(7)
C02 H02A 0.9600
C02 H02B 0.9600
C03 C04 1.532(8)
C03 H03A 0.9600
C03 H03B 0.9600
C04 C05 1.519(8)
C04 H04A 0.9600
C04 H04B 0.9600
C05 H05A 0.9600
C05 H05B 0.9600
C05 H05C 0.9600
C01A C02A 1.524(7)
C01A H01D 0.9600
C01A H01E 0.9600
C01A H01F 0.9600
C02A C03A 1.559(6)
C02A H02C 0.9600
C02A H02D 0.9600
C03A C04A 1.501(7)
C03A H03C 0.9600
C03A H03D 0.9600
C04A C05A 1.508(7)
C04A H04C 0.9600
C04A H04D 0.9600
C05A H05D 0.9600
C05A H05E 0.9600
C05A H05F 0.9600
C01B C02B 1.506(8)
C01B H01G 0.9600
C01B H01H 0.9600
C01B H01I 0.9600
C02B C03B 1.509(8)
C02B H02E 0.9600
C02B H02F 0.9600
C03B C04B 1.509(8)
C03B H03E 0.9600
C03B H03F 0.9600
C04B C05B 1.532(8)
C04B H04E 0.9600
C04B H04F 0.9600
C05B H05G 0.9600
C05B H05H 0.9600
C05B H05I 0.9600

loop_
_geom_torsion_atom_site_label_1
_geom_torsion_atom_site_label_2
_geom_torsion_atom_site_label_3
_geom_torsion_atom_site_label_4
_geom_torsion
C3 P1 C1 C11 1.58(15)
C2 P1 C1 C11 109.76(14)
C3 P1 C1 C15 177.09(13)
C2 P1 C1 C15 -74.73(13)
C15 C1 C11 C12 0.9(3)
P1 C1 C11 C12 176.30(14)
C1 C11 C12 C13 0.0(3)
C11 C12 C13 C14 -0.2(3)
C12 C13 C14 C15 -0.6(3)
C13 C14 C15 C1 1.4(3)
C11 C1 C15 C14 -1.6(3)
P1 C1 C15 C14 -177.41(15)
C3 P1 C2 C21 -76.53(15)
C1 P1 C2 C21 178.68(13)
C3 P1 C2 Al1 103.80(10)
C1 P1 C2 Al1 -1.00(10)
P1 C2 C21 C22 8.1(3)
Al1 C2 C21 C22 -172.14(18)
C2 C21 C22 C223 -20.6(3)
C2 C21 C22 C222 -143.3(3)
C2 C21 C22 C221 98.5(3)
Si2 C4 Si1 C41 40.17(12)
Al1 C4 Si1 C41 -99.43(10)
Si2 C4 Si1 C42 -81.13(10)
Al1 C4 Si1 C42 139.28(9)
Si2 C4 Si1 C43 160.91(9)
Al1 C4 Si1 C43 21.31(10)
Si1 C4 Si2 C44 -81.48(11)
Al1 C4 Si2 C44 55.70(12)
Si1 C4 Si2 C45 157.31(10)
Al1 C4 Si2 C45 -65.50(11)
Si1 C4 Si2 C46 40.52(13)
Al1 C4 Si2 C46 177.71(11)
Si4 C5 Si3 C52 166.56(10)
Al1 C5 Si3 C52 -49.48(12)
Si4 C5 Si3 C51 -72.96(12)
Al1 C5 Si3 C51 71.00(12)
Si4 C5 Si3 C53 49.44(13)
Al1 C5 Si3 C53 -166.61(10)
Si3 C5 Si4 C54 160.15(9)
Al1 C5 Si4 C54 16.09(12)
Si3 C5 Si4 C56 -81.88(14)
Al1 C5 Si4 C56 134.05(13)
Si3 C5 Si4 C55 38.40(13)
Al1 C5 Si4 C55 -105.67(11)
C01 C02 C03 C04 116.2(18)
C02 C03 C04 C05 156.4(14)
C01A C02A C03A C04A -65.7(10)
C02A C03A C04A C05A -171.5(10)
C01B C02B C03B C04B -114.1(18)
C02B C03B C04B C05B -146.9(19)
